data_2218048
loop_
_publ_author_name
'Tr\'avn\'i\<cek, Zden\<ek'
'Matikov\'a-Ma\<larov\'a, Miroslava'
'Mikul\'ik, Ji\<r\'i'

_publ_section_title
;
 6-(2-Methoxybenzylamino)purine
;
_journal_coeditor_code BH2166
_journal_issue 5
_journal_name_full 'Acta Crystallographica Section E'
_journal_page_first o823
_journal_paper_doi 10.1107/S1600536808009203
_journal_volume 64
_journal_year 2008
_chemical_formula_iupac 'C13 H13 N5 O'
_chemical_formula_moiety 'C13 H13 N5 O'
_chemical_formula_sum 'C13 H13 N5 O'
_chemical_formula_weight 255.28
_chemical_name_systematic
;
6-(2-Methoxybenzylamino)purine
;
_space_group_IT_number 2
_symmetry_cell_setting triclinic
_symmetry_space_group_name_Hall '-P 1'
_symmetry_space_group_name_H-M 'P -1'
_atom_sites_solution_hydrogens geom
_atom_sites_solution_primary direct
_atom_sites_solution_secondary difmap
_audit_creation_method SHELX
_cell_angle_alpha 78.439(3)
_cell_angle_beta 85.099(2)
_cell_angle_gamma 83.803(2)
_cell_formula_units_Z 2
_cell_length_a 7.3518(2)
_cell_length_b 8.0877(2)
_cell_length_c 9.9771(3)
_cell_measurement_reflns_used 4019
_cell_measurement_temperature 120(2)
_cell_measurement_theta_max 31.90
_cell_measurement_theta_min 2.79
_cell_volume 576.56(3)
_computing_cell_refinement
;
CrysAlis RED (Oxford Diffraction, 2007)
;
_computing_data_collection
;
CrysAlis CCD (Oxford Diffraction, 2007)
;
_computing_data_reduction
;
CrysAlis RED (Oxford Diffraction, 2007)
;
_computing_molecular_graphics 'DIAMOND (Brandenburg, 2006)'
_computing_publication_material 'SHELXL97 (Sheldrick, 2008) and DIAMOND (Brandenburg, 2006)'
_computing_structure_refinement 'SHELXL97 (Sheldrick, 2008)'
_computing_structure_solution 'SHELXS97 (Sheldrick, 2008)'
_diffrn_ambient_temperature 120(2)
_diffrn_detector_area_resol_mean 8.3611
_diffrn_measured_fraction_theta_full 0.995
_diffrn_measured_fraction_theta_max 0.995
_diffrn_measurement_device_type 'Oxford Diffraction Xcalibur2'
_diffrn_measurement_method 'rotation method, \w'
_diffrn_radiation_monochromator graphite
_diffrn_radiation_source 'Enhance (Mo) X-ray Source'
_diffrn_radiation_type 'Mo K\a'
_diffrn_radiation_wavelength 0.71073
_diffrn_reflns_av_R_equivalents 0.0176
_diffrn_reflns_av_sigmaI/netI 0.0205
_diffrn_reflns_limit_h_max 6
_diffrn_reflns_limit_h_min -8
_diffrn_reflns_limit_k_max 9
_diffrn_reflns_limit_k_min -9
_diffrn_reflns_limit_l_max 11
_diffrn_reflns_limit_l_min -11
_diffrn_reflns_number 4904
_diffrn_reflns_theta_full 25.04
_diffrn_reflns_theta_max 25.04
_diffrn_reflns_theta_min 2.79
_diffrn_standards_decay_% 0
_diffrn_standards_interval_count 0
_diffrn_standards_interval_time 0
_diffrn_standards_number 0
_exptl_absorpt_coefficient_mu 0.100
_exptl_absorpt_correction_T_max 0.990
_exptl_absorpt_correction_T_min 0.947
_exptl_absorpt_correction_type multi-scan
_exptl_absorpt_process_details
;
(CrysAlis RED; Oxford Diffraction, 2007)
;
_exptl_crystal_colour colourless
_exptl_crystal_density_diffrn 1.470
_exptl_crystal_density_method 'not measured'
_exptl_crystal_description prism
_exptl_crystal_F_000 268
_exptl_crystal_size_max 0.20
_exptl_crystal_size_mid 0.20
_exptl_crystal_size_min 0.15
_refine_diff_density_max 0.198
_refine_diff_density_min -0.197
_refine_ls_extinction_method none
_refine_ls_goodness_of_fit_ref 1.091
_refine_ls_hydrogen_treatment constr
_refine_ls_matrix_type full
_refine_ls_number_parameters 173
_refine_ls_number_reflns 2026
_refine_ls_number_restraints 0
_refine_ls_restrained_S_all 1.091
_refine_ls_R_factor_all 0.0395
_refine_ls_R_factor_gt 0.0296
_refine_ls_shift/su_max 0.000
_refine_ls_shift/su_mean 0.000
_refine_ls_structure_factor_coef Fsqd
_refine_ls_weighting_details 'calc w=1/[\s^2^(Fo^2^)+(0.0452P)^2^+0.0986P] where P=(Fo^2^+2Fc^2^)/3'
_refine_ls_weighting_scheme calc
_refine_ls_wR_factor_gt 0.0795
_refine_ls_wR_factor_ref 0.0819
_reflns_number_gt 1709
_reflns_number_total 2026
_reflns_threshold_expression I>2\s(I)
_cod_data_source_file bh2166.cif
_cod_data_source_block I
_cod_database_code 2218048
_cod_database_fobs_code 2218048

loop_
_symmetry_equiv_pos_as_xyz
'x, y, z'
'-x, -y, -z'

loop_
_atom_site_type_symbol
_atom_site_label
_atom_site_fract_x
_atom_site_fract_y
_atom_site_fract_z
_atom_site_U_iso_or_equiv
_atom_site_adp_type
_atom_site_calc_flag
_atom_site_refinement_flags
_atom_site_occupancy
O O1 0.27430(12) 0.38665(11) 0.87665(9) 0.0239(2) Uani d . 1
N N1 0.47080(14) 0.91080(13) 0.69756(10) 0.0198(3) Uani d . 1
C C2 0.61005(17) 1.00797(16) 0.68033(13) 0.0212(3) Uani d . 1
H H2A 0.5924 1.1014 0.7260 0.025 Uiso calc R 1
N N3 0.77035(14) 0.99274(13) 0.60829(10) 0.0203(3) Uani d . 1
C C4 0.77955(16) 0.86036(15) 0.54352(12) 0.0179(3) Uani d . 1
C C5 0.64716(17) 0.74864(15) 0.55142(12) 0.0184(3) Uani d . 1
C C6 0.48638(16) 0.77580(15) 0.63459(12) 0.0178(3) Uani d . 1
N N6 0.34980(14) 0.67530(13) 0.65272(10) 0.0196(3) Uani d . 1
H H6A 0.3624 0.5856 0.6142 0.023 Uiso calc R 1
N N7 0.69973(14) 0.63329(14) 0.46629(10) 0.0232(3) Uani d . 1
C C8 0.85956(18) 0.67833(17) 0.41063(13) 0.0247(3) Uani d . 1
H H8A 0.9298 0.6219 0.3459 0.030 Uiso calc R 1
N N9 0.91613(14) 0.81253(13) 0.45352(10) 0.0210(3) Uani d . 1
H H9C 1.0196 0.8591 0.4284 0.025 Uiso calc R 1
C C9 0.18057(16) 0.70950(16) 0.73431(12) 0.0196(3) Uani d . 1
H H9A 0.0868 0.6409 0.7134 0.024 Uiso calc R 1
H H9B 0.1357 0.8304 0.7060 0.024 Uiso calc R 1
C C10 0.19889(16) 0.67198(15) 0.88728(12) 0.0178(3) Uani d . 1
C C11 0.24921(16) 0.50695(15) 0.95637(12) 0.0189(3) Uani d . 1
C C12 0.27108(17) 0.47421(17) 1.09645(13) 0.0233(3) Uani d . 1
H H12A 0.3090 0.3628 1.1424 0.028 Uiso calc R 1
C C13 0.23723(17) 0.60508(18) 1.16864(13) 0.0252(3) Uani d . 1
H H13A 0.2540 0.5831 1.2642 0.030 Uiso calc R 1
C C14 0.17943(17) 0.76710(17) 1.10332(13) 0.0244(3) Uani d . 1
H H14A 0.1515 0.8554 1.1539 0.029 Uiso calc R 1
C C15 0.16273(16) 0.79907(16) 0.96262(13) 0.0208(3) Uani d . 1
H H15A 0.1256 0.9109 0.9171 0.025 Uiso calc R 1
C C16 0.32229(18) 0.21625(16) 0.94300(14) 0.0277(3) Uani d . 1
H H16A 0.3315 0.1419 0.8758 0.042 Uiso calc R 1
H H16B 0.2278 0.1808 1.0154 0.042 Uiso calc R 1
H H16C 0.4405 0.2089 0.9834 0.042 Uiso calc R 1

loop_
_atom_site_aniso_label
_atom_site_aniso_U_11
_atom_site_aniso_U_22
_atom_site_aniso_U_33
_atom_site_aniso_U_12
_atom_site_aniso_U_13
_atom_site_aniso_U_23
O1 0.0292(5) 0.0175(5) 0.0249(5) -0.0026(4) -0.0002(4) -0.0043(4)
N1 0.0205(6) 0.0192(6) 0.0199(5) -0.0039(4) -0.0013(4) -0.0033(4)
C2 0.0225(7) 0.0211(7) 0.0209(7) -0.0036(5) -0.0015(5) -0.0050(5)
N3 0.0201(6) 0.0212(6) 0.0203(6) -0.0046(4) -0.0015(4) -0.0046(4)
C4 0.0187(6) 0.0191(6) 0.0153(6) -0.0034(5) -0.0034(5) -0.0003(5)
C5 0.0225(6) 0.0178(6) 0.0149(6) -0.0040(5) -0.0034(5) -0.0009(5)
C6 0.0205(6) 0.0186(6) 0.0137(6) -0.0038(5) -0.0039(5) 0.0008(5)
N6 0.0214(6) 0.0198(6) 0.0188(5) -0.0079(4) 0.0017(4) -0.0046(4)
N7 0.0262(6) 0.0247(6) 0.0207(6) -0.0082(5) 0.0033(5) -0.0081(5)
C8 0.0270(7) 0.0255(7) 0.0239(7) -0.0096(6) 0.0044(5) -0.0088(6)
N9 0.0196(6) 0.0240(6) 0.0204(6) -0.0084(4) 0.0021(4) -0.0049(4)
C9 0.0181(6) 0.0192(6) 0.0218(7) -0.0042(5) -0.0016(5) -0.0031(5)
C10 0.0113(6) 0.0214(6) 0.0208(7) -0.0052(5) 0.0009(5) -0.0030(5)
C11 0.0137(6) 0.0211(7) 0.0225(7) -0.0049(5) 0.0027(5) -0.0058(5)
C12 0.0198(7) 0.0254(7) 0.0225(7) -0.0026(5) -0.0010(5) 0.0010(5)
C13 0.0201(7) 0.0373(8) 0.0185(7) -0.0057(6) 0.0013(5) -0.0057(6)
C14 0.0204(7) 0.0299(7) 0.0260(7) -0.0050(5) 0.0016(5) -0.0130(6)
C15 0.0156(6) 0.0201(7) 0.0267(7) -0.0033(5) 0.0002(5) -0.0044(5)
C16 0.0259(7) 0.0186(7) 0.0366(8) -0.0018(5) 0.0039(6) -0.0032(6)

loop_
_atom_type_symbol
_atom_type_description
_atom_type_scat_dispersion_real
_atom_type_scat_dispersion_imag
_atom_type_scat_source
C C 0.0033 0.0016 'International Tables Vol C Tables 4.2.6.8 and 6.1.1.4'
H H 0.0000 0.0000 'International Tables Vol C Tables 4.2.6.8 and 6.1.1.4'
N N 0.0061 0.0033 'International Tables Vol C Tables 4.2.6.8 and 6.1.1.4'
O O 0.0106 0.0060 'International Tables Vol C Tables 4.2.6.8 and 6.1.1.4'

loop_
_geom_angle_atom_site_label_1
_geom_angle_atom_site_label_2
_geom_angle_atom_site_label_3
_geom_angle
C11 O1 C16 117.32(10)
C2 N1 C6 118.43(11)
N3 C2 N1 129.36(12)
N3 C2 H2A 115.3
N1 C2 H2A 115.3
C2 N3 C4 110.81(10)
N3 C4 N9 127.62(11)
N3 C4 C5 126.45(12)
N9 C4 C5 105.89(11)
C4 C5 N7 110.49(11)
C4 C5 C6 117.01(11)
N7 C5 C6 132.41(11)
N6 C6 N1 119.26(11)
N6 C6 C5 122.86(11)
N1 C6 C5 117.88(11)
C6 N6 C9 122.18(10)
C6 N6 H6A 118.9
C9 N6 H6A 118.9
C8 N7 C5 103.37(10)
N7 C8 N9 114.30(11)
N7 C8 H8A 122.8
N9 C8 H8A 122.8
C8 N9 C4 105.94(10)
C8 N9 H9C 127.0
C4 N9 H9C 127.0
N6 C9 C10 114.61(10)
N6 C9 H9A 108.6
C10 C9 H9A 108.6
N6 C9 H9B 108.6
C10 C9 H9B 108.6
H9A C9 H9B 107.6
C15 C10 C11 118.51(11)
C15 C10 C9 120.72(11)
C11 C10 C9 120.75(11)
O1 C11 C12 124.23(11)
O1 C11 C10 115.33(11)
C12 C11 C10 120.43(12)
C13 C12 C11 119.59(12)
C13 C12 H12A 120.2
C11 C12 H12A 120.2
C14 C13 C12 120.74(12)
C14 C13 H13A 119.6
C12 C13 H13A 119.6
C13 C14 C15 119.07(12)
C13 C14 H14A 120.5
C15 C14 H14A 120.5
C10 C15 C14 121.55(12)
C10 C15 H15A 119.2
C14 C15 H15A 119.2
O1 C16 H16A 109.5
O1 C16 H16B 109.5
H16A C16 H16B 109.5
O1 C16 H16C 109.5
H16A C16 H16C 109.5
H16B C16 H16C 109.5

loop_
_geom_bond_atom_site_label_1
_geom_bond_atom_site_label_2
_geom_bond_distance
O1 C11 1.3636(15)
O1 C16 1.4252(15)
N1 C2 1.3359(16)
N1 C6 1.3549(16)
C2 N3 1.3342(16)
C2 H2A 0.9500
N3 C4 1.3500(16)
C4 N9 1.3659(15)
C4 C5 1.3850(17)
C5 N7 1.3874(16)
C5 C6 1.4083(17)
C6 N6 1.3371(16)
N6 C9 1.4594(16)
N6 H6A 0.8800
N7 C8 1.3121(17)
C8 N9 1.3594(17)
C8 H8A 0.9500
N9 H9C 0.8800
C9 C10 1.5100(17)
C9 H9A 0.9900
C9 H9B 0.9900
C10 C15 1.3815(17)
C10 C11 1.4007(17)
C11 C12 1.3893(18)
C12 C13 1.3853(19)
C12 H12A 0.9500
C13 C14 1.3810(19)
C13 H13A 0.9500
C14 C15 1.3891(19)
C14 H14A 0.9500
C15 H15A 0.9500
C16 H16A 0.9800
C16 H16B 0.9800
C16 H16C 0.9800

loop_
_geom_hbond_atom_site_label_D
_geom_hbond_atom_site_label_H
_geom_hbond_atom_site_label_A
_geom_hbond_site_symmetry_A
_geom_hbond_distance_DH
_geom_hbond_distance_HA
_geom_hbond_distance_DA
_geom_hbond_angle_DHA
N6 H6A N7 2_666 0.88 2.19 3.0379(15) 161.9
N9 H9C N3 2_776 0.88 2.02 2.8853(15) 167.2
C16 H16C C14 2_667 0.98 2.87 3.6666(18) 139
C16 H16B C15 2_567 0.98 2.85 3.6182(18) 136
C12 H12A C6 2_667 0.95 2.77 3.5119(17) 136

loop_
_cod_related_entry_id
_cod_related_entry_database
_cod_related_entry_code
1 ChemSpider 661933
